data_4083995
loop_
_publ_author_name
'Pettinari, Riccardo'
'Marchetti, Fabio'
'Condello, Francesca'
'Pettinari, Claudio'
'Lupidi, Giulio'
'Scopelliti, Rosario'
'Mukhopadhyay, Suman'
'Riedel, Tina'
'Dyson, Paul J.'

_publ_section_title
;
 Ruthenium(II)--Arene RAPTA Type Complexes Containing Curcumin and
 Bisdemethoxycurcumin Display Potent and Selective Anticancer Activity
;
_journal_issue 14
_journal_name_full Organometallics
_journal_page_first 3709
_journal_paper_doi 10.1021/om500317b
_journal_volume 33
_journal_year 2014
_chemical_formula_moiety 'C37 H45 N3 O6 P Ru, C F3 O3 S, C H4 O'
_chemical_formula_sum 'C39 H49 F3 N3 O10 P Ru S'
_chemical_formula_weight 940.91
_space_group_IT_number 2
_symmetry_cell_setting triclinic
_symmetry_space_group_name_Hall '-P 1'
_symmetry_space_group_name_H-M 'P -1'
_atom_sites_solution_hydrogens geom
_atom_sites_solution_primary direct
_atom_sites_solution_secondary difmap
_audit_creation_method SHELXL-97
_audit_update_record
;
2013-12-10 # Formatted by publCIF

;
_cell_angle_alpha 99.776(12)
_cell_angle_beta 92.279(7)
_cell_angle_gamma 107.352(9)
_cell_formula_units_Z 2
_cell_length_a 11.3551(6)
_cell_length_b 12.7577(16)
_cell_length_c 15.231(2)
_cell_measurement_reflns_used 226
_cell_measurement_temperature 100(2)
_cell_measurement_theta_max 22
_cell_measurement_theta_min 3
_cell_volume 2065.8(4)
_computing_cell_refinement 'Dirax/lsq (Duisenberg & Schreurs, 1989-2000)'
_computing_data_collection 'Collect (Bruker AXS BV, 1997-2004)'
_computing_data_reduction 'EvalCCD (Duisenberg & Schreurs, 1990-2000)'
_computing_molecular_graphics 'Bruker SHELXTL'
_computing_publication_material 'Bruker SHELXTL'
_computing_structure_refinement 'SHELXL-97 (Sheldrick, 1997)'
_computing_structure_solution 'SHELXS-97 (Sheldrick, 1990)'
_diffrn_ambient_temperature 100(2)
_diffrn_measured_fraction_theta_full 0.978
_diffrn_measured_fraction_theta_max 0.978
_diffrn_measurement_device_type 'Bruker APEX II CCD'
_diffrn_measurement_method 'phi and omega scans'
_diffrn_radiation_monochromator graphite
_diffrn_radiation_source 'fine-focus sealed tube'
_diffrn_radiation_type MoK\a
_diffrn_radiation_wavelength 0.71073
_diffrn_reflns_av_R_equivalents 0.0470
_diffrn_reflns_av_sigmaI/netI 0.0579
_diffrn_reflns_limit_h_max 16
_diffrn_reflns_limit_h_min -16
_diffrn_reflns_limit_k_max 19
_diffrn_reflns_limit_k_min -19
_diffrn_reflns_limit_l_max 22
_diffrn_reflns_limit_l_min -22
_diffrn_reflns_number 40898
_diffrn_reflns_theta_full 32.00
_diffrn_reflns_theta_max 32.00
_diffrn_reflns_theta_min 3.16
_exptl_absorpt_coefficient_mu 0.542
_exptl_absorpt_correction_T_max 0.7463
_exptl_absorpt_correction_T_min 0.6530
_exptl_absorpt_correction_type multi-scan
_exptl_absorpt_process_details 'SADABS 2008, Bruker AXS, 2008'
_exptl_crystal_colour orange
_exptl_crystal_density_diffrn 1.513
_exptl_crystal_density_method 'not measured'
_exptl_crystal_description prismatic
_exptl_crystal_F_000 972
_exptl_crystal_size_max 0.48
_exptl_crystal_size_mid 0.23
_exptl_crystal_size_min 0.13
_refine_diff_density_max 0.817
_refine_diff_density_min -1.087
_refine_diff_density_rms 0.105
_refine_ls_extinction_method none
_refine_ls_goodness_of_fit_ref 1.110
_refine_ls_hydrogen_treatment constr
_refine_ls_matrix_type full
_refine_ls_number_parameters 523
_refine_ls_number_reflns 14003
_refine_ls_number_restraints 0
_refine_ls_restrained_S_all 1.110
_refine_ls_R_factor_all 0.0665
_refine_ls_R_factor_gt 0.0435
_refine_ls_shift/su_max 0.001
_refine_ls_shift/su_mean 0.000
_refine_ls_structure_factor_coef Fsqd
_refine_ls_weighting_details 'calc w=1/[\s^2^(Fo^2^)+(0.0230P)^2^+2.3405P] where P=(Fo^2^+2Fc^2^)/3'
_refine_ls_weighting_scheme calc
_refine_ls_wR_factor_gt 0.0863
_refine_ls_wR_factor_ref 0.0974
_reflns_number_gt 11163
_reflns_number_total 14003
_reflns_threshold_expression >2sigma(I)
_cod_data_source_file om500317b_si_001.cif
_cod_data_source_block 1
_cod_depositor_comments 'Adding full bibliography for 4083995--4083997.cif.'
_cod_original_cell_volume 2065.9(4)
_cod_database_code 4083995

loop_
_symmetry_equiv_pos_as_xyz
'x, y, z'
'-x, -y, -z'

loop_
_atom_site_label
_atom_site_type_symbol
_atom_site_fract_x
_atom_site_fract_y
_atom_site_fract_z
_atom_site_U_iso_or_equiv
_atom_site_adp_type
_atom_site_occupancy
_atom_site_symmetry_multiplicity
_atom_site_calc_flag
_atom_site_refinement_flags
Ru1 Ru 0.286144(16) 0.306828(13) 0.159592(11) 0.01266(4) Uani 1 1 d .
P1 P 0.24399(5) 0.34792(4) 0.30615(4) 0.01422(10) Uani 1 1 d .
O1 O 0.40737(14) 0.46945(12) 0.17455(11) 0.0173(3) Uani 1 1 d .
O2 O 0.42735(14) 0.25963(12) 0.21677(11) 0.0174(3) Uani 1 1 d .
O3 O 0.93276(14) 1.01756(12) 0.26777(12) 0.0202(3) Uani 1 1 d .
O4 O 0.83215(15) 1.14712(12) 0.19658(12) 0.0213(3) Uani 1 1 d .
H4 H 0.7944 1.1811 0.1691 0.032 Uiso 1 1 calc R
O5 O 0.56608(16) -0.16094(13) 0.44189(12) 0.0238(3) Uani 1 1 d .
O6 O 0.80166(17) -0.06291(16) 0.51136(13) 0.0317(4) Uani 1 1 d .
H6 H 0.7609 -0.1312 0.4996 0.048 Uiso 1 1 calc R
N1 N 0.3061(2) 0.48480(18) 0.47279(14) 0.0274(5) Uani 1 1 d .
N2 N 0.24592(19) 0.28039(17) 0.46900(13) 0.0230(4) Uani 1 1 d .
N3 N 0.08623(19) 0.36899(18) 0.43530(14) 0.0245(4) Uani 1 1 d .
C1 C 0.3380(2) 0.47938(19) 0.37937(15) 0.0233(5) Uani 1 1 d .
H1A H 0.4269 0.4856 0.3778 0.028 Uiso 1 1 calc R
H1B H 0.3246 0.5435 0.3565 0.028 Uiso 1 1 calc R
C2 C 0.2711(2) 0.25007(18) 0.37498(15) 0.0197(4) Uani 1 1 d .
H2A H 0.2169 0.1734 0.3492 0.024 Uiso 1 1 calc R
H2B H 0.3582 0.2502 0.3735 0.024 Uiso 1 1 calc R
C3 C 0.0876(2) 0.3486(2) 0.33663(15) 0.0224(5) Uani 1 1 d .
H3A H 0.0648 0.4079 0.3123 0.027 Uiso 1 1 calc R
H3B H 0.0259 0.2758 0.3100 0.027 Uiso 1 1 calc R
C4 C 0.3291(2) 0.3927(2) 0.51058(16) 0.0274(5) Uani 1 1 d .
H4A H 0.3196 0.4057 0.5755 0.033 Uiso 1 1 calc R
H4B H 0.4159 0.3944 0.5035 0.033 Uiso 1 1 calc R
C5 C 0.1157(2) 0.2813(2) 0.47392(16) 0.0243(5) Uani 1 1 d .
H5A H 0.0598 0.2077 0.4426 0.029 Uiso 1 1 calc R
H5B H 0.0985 0.2904 0.5375 0.029 Uiso 1 1 calc R
C6 C 0.1739(3) 0.4781(2) 0.47827(17) 0.0294(6) Uani 1 1 d .
H6A H 0.1589 0.4936 0.5421 0.035 Uiso 1 1 calc R
H6B H 0.1572 0.5370 0.4497 0.035 Uiso 1 1 calc R
C7 C 0.7440(2) 0.85872(17) 0.22810(15) 0.0159(4) Uani 1 1 d .
H7 H 0.7809 0.8112 0.2528 0.019 Uiso 1 1 calc R
C8 C 0.81276(19) 0.96935(17) 0.23042(15) 0.0157(4) Uani 1 1 d .
C9 C 0.7592(2) 1.04038(16) 0.19194(15) 0.0156(4) Uani 1 1 d .
C10 C 0.6368(2) 0.99830(17) 0.15416(15) 0.0169(4) Uani 1 1 d .
H10 H 0.6001 1.0454 0.1285 0.020 Uiso 1 1 calc R
C11 C 0.5672(2) 0.88710(17) 0.15361(15) 0.0167(4) Uani 1 1 d .
H11 H 0.4833 0.8600 0.1285 0.020 Uiso 1 1 calc R
C12 C 0.61967(19) 0.81566(16) 0.18944(14) 0.0144(4) Uani 1 1 d .
C13 C 0.5474(2) 0.69821(16) 0.18594(14) 0.0158(4) Uani 1 1 d .
H13 H 0.4620 0.6755 0.1648 0.019 Uiso 1 1 calc R
C14 C 0.5931(2) 0.62037(17) 0.21045(15) 0.0179(4) Uani 1 1 d .
H14 H 0.6787 0.6431 0.2309 0.021 Uiso 1 1 calc R
C15 C 0.5212(2) 0.50308(16) 0.20799(14) 0.0163(4) Uani 1 1 d .
C16 C 0.5839(2) 0.43859(17) 0.24581(16) 0.0185(4) Uani 1 1 d .
H16 H 0.6672 0.4760 0.2702 0.022 Uiso 1 1 calc R
C17 C 0.5363(2) 0.32472(17) 0.25116(14) 0.0165(4) Uani 1 1 d .
C18 C 0.6129(2) 0.27627(18) 0.30147(15) 0.0184(4) Uani 1 1 d .
H18 H 0.6971 0.3181 0.3200 0.022 Uiso 1 1 calc R
C19 C 0.5668(2) 0.17395(17) 0.32208(14) 0.0170(4) Uani 1 1 d .
H19 H 0.4833 0.1339 0.2997 0.020 Uiso 1 1 calc R
C20 C 0.6299(2) 0.11720(18) 0.37474(14) 0.0172(4) Uani 1 1 d .
C21 C 0.5645(2) 0.00699(17) 0.38338(15) 0.0174(4) Uani 1 1 d .
H21 H 0.4815 -0.0263 0.3571 0.021 Uiso 1 1 calc R
C22 C 0.6199(2) -0.05321(18) 0.42964(15) 0.0188(4) Uani 1 1 d .
C23 C 0.7425(2) -0.0048(2) 0.46844(16) 0.0217(4) Uani 1 1 d .
C24 C 0.8051(2) 0.1057(2) 0.46404(16) 0.0238(5) Uani 1 1 d .
H24 H 0.8861 0.1404 0.4938 0.029 Uiso 1 1 calc R
C25 C 0.7507(2) 0.16623(19) 0.41671(16) 0.0212(4) Uani 1 1 d .
H25 H 0.7955 0.2409 0.4128 0.025 Uiso 1 1 calc R
C26 C 0.9845(2) 0.9482(2) 0.31278(18) 0.0252(5) Uani 1 1 d .
H26A H 0.9318 0.9222 0.3591 0.038 Uiso 1 1 calc R
H26B H 1.0680 0.9917 0.3405 0.038 Uiso 1 1 calc R
H26C H 0.9887 0.8836 0.2693 0.038 Uiso 1 1 calc R
C27 C 0.4386(2) -0.21210(19) 0.41009(17) 0.0237(5) Uani 1 1 d .
H27A H 0.3918 -0.1607 0.4305 0.036 Uiso 1 1 calc R
H27B H 0.4061 -0.2812 0.4333 0.036 Uiso 1 1 calc R
H27C H 0.4301 -0.2296 0.3445 0.036 Uiso 1 1 calc R
C28 C 0.1801(2) 0.33960(18) 0.04722(15) 0.0210(4) Uani 1 1 d .
C29 C 0.0967(2) 0.28877(18) 0.10468(15) 0.0186(4) Uani 1 1 d .
H29 H 0.0373 0.3225 0.1274 0.022 Uiso 1 1 calc R
C30 C 0.1011(2) 0.18646(17) 0.12899(14) 0.0162(4) Uani 1 1 d .
H30 H 0.0452 0.1537 0.1688 0.019 Uiso 1 1 calc R
C31 C 0.1873(2) 0.13285(16) 0.09490(14) 0.0158(4) Uani 1 1 d .
C32 C 0.2651(2) 0.18087(19) 0.03066(15) 0.0213(4) Uani 1 1 d .
H32 H 0.3191 0.1436 0.0034 0.026 Uiso 1 1 calc R
C33 C 0.2622(2) 0.28162(19) 0.00772(15) 0.0237(5) Uani 1 1 d .
H33 H 0.3150 0.3124 -0.0345 0.028 Uiso 1 1 calc R
C34 C 0.1860(3) 0.4520(2) 0.02658(19) 0.0336(6) Uani 1 1 d .
H34A H 0.1280 0.4817 0.0611 0.050 Uiso 1 1 calc R
H34B H 0.1633 0.4442 -0.0375 0.050 Uiso 1 1 calc R
H34C H 0.2703 0.5034 0.0427 0.050 Uiso 1 1 calc R
C35 C 0.1887(2) 0.02478(17) 0.12421(16) 0.0202(4) Uani 1 1 d .
H35 H 0.1755 0.0328 0.1892 0.024 Uiso 1 1 calc R
C36 C 0.0790(3) -0.07273(19) 0.0726(2) 0.0315(6) Uani 1 1 d .
H36A H 0.0012 -0.0567 0.0839 0.047 Uiso 1 1 calc R
H36B H 0.0777 -0.1420 0.0929 0.047 Uiso 1 1 calc R
H36C H 0.0886 -0.0815 0.0084 0.047 Uiso 1 1 calc R
C37 C 0.3100(3) -0.0022(2) 0.1129(2) 0.0336(6) Uani 1 1 d .
H37A H 0.3199 -0.0203 0.0491 0.050 Uiso 1 1 calc R
H37B H 0.3086 -0.0663 0.1408 0.050 Uiso 1 1 calc R
H37C H 0.3795 0.0628 0.1417 0.050 Uiso 1 1 calc R
C38 C 1.1242(3) 1.6693(2) 0.2357(3) 0.0407(7) Uani 1 1 d .
F1 F 1.20081(18) 1.61069(17) 0.24888(17) 0.0607(6) Uani 1 1 d .
F2 F 1.1452(2) 1.69643(18) 0.15506(19) 0.0683(7) Uani 1 1 d .
F3 F 1.1582(2) 1.76522(18) 0.29456(19) 0.0762(8) Uani 1 1 d .
S1 S 0.96270(6) 1.58952(6) 0.23833(5) 0.03027(14) Uani 1 1 d .
O7 O 0.94727(18) 1.49007(15) 0.17209(14) 0.0348(4) Uani 1 1 d .
O8 O 0.8973(2) 1.66186(19) 0.2159(2) 0.0663(9) Uani 1 1 d .
O9 O 0.9595(3) 1.5698(3) 0.32783(19) 0.0820(10) Uani 1 1 d .
C39 C 0.6657(3) 1.2813(2) 0.04734(19) 0.0328(6) Uani 1 1 d .
H39A H 0.6293 1.3416 0.0643 0.049 Uiso 1 1 calc R
H39B H 0.6010 1.2089 0.0402 0.049 Uiso 1 1 calc R
H39C H 0.7025 1.2885 -0.0093 0.049 Uiso 1 1 calc R
O10 O 0.75860(19) 1.28850(15) 0.11488(14) 0.0348(5) Uani 1 1 d .
H10A H 0.8095 1.3533 0.1254 0.052 Uiso 1 1 calc R

loop_
_atom_site_aniso_label
_atom_site_aniso_U_11
_atom_site_aniso_U_22
_atom_site_aniso_U_33
_atom_site_aniso_U_23
_atom_site_aniso_U_13
_atom_site_aniso_U_12
Ru1 0.01376(8) 0.00949(7) 0.01230(7) 0.00077(5) 0.00154(5) 0.00064(5)
P1 0.0144(3) 0.0122(2) 0.0132(2) 0.00022(18) 0.00091(19) 0.00101(19)
O1 0.0150(7) 0.0124(6) 0.0217(8) 0.0034(6) 0.0016(6) 0.0000(6)
O2 0.0168(8) 0.0127(6) 0.0200(8) 0.0028(5) 0.0002(6) 0.0011(6)
O3 0.0140(7) 0.0148(7) 0.0299(9) 0.0068(6) -0.0017(6) 0.0009(6)
O4 0.0173(8) 0.0121(7) 0.0342(9) 0.0086(6) 0.0027(7) 0.0017(6)
O5 0.0228(9) 0.0175(7) 0.0289(9) 0.0078(6) 0.0001(7) 0.0016(6)
O6 0.0273(10) 0.0308(9) 0.0356(11) 0.0170(8) -0.0088(8) 0.0026(8)
N1 0.0306(11) 0.0262(10) 0.0165(9) -0.0051(8) 0.0041(8) 0.0003(9)
N2 0.0255(10) 0.0286(10) 0.0138(9) 0.0051(7) 0.0034(7) 0.0060(8)
N3 0.0233(10) 0.0308(10) 0.0180(9) 0.0006(8) 0.0053(8) 0.0082(8)
C1 0.0260(12) 0.0174(10) 0.0174(10) -0.0043(8) 0.0019(9) -0.0027(9)
C2 0.0235(11) 0.0199(10) 0.0168(10) 0.0052(8) 0.0039(8) 0.0070(9)
C3 0.0187(11) 0.0302(12) 0.0168(10) 0.0009(9) 0.0021(8) 0.0075(9)
C4 0.0226(12) 0.0387(14) 0.0139(10) -0.0007(9) -0.0014(9) 0.0027(10)
C5 0.0233(12) 0.0279(12) 0.0185(11) 0.0044(9) 0.0079(9) 0.0024(9)
C6 0.0366(15) 0.0282(12) 0.0205(12) -0.0050(9) 0.0084(10) 0.0103(11)
C7 0.0150(10) 0.0125(8) 0.0201(10) 0.0030(7) 0.0029(8) 0.0040(7)
C8 0.0125(9) 0.0133(8) 0.0193(10) 0.0029(7) 0.0020(7) 0.0013(7)
C9 0.0161(10) 0.0105(8) 0.0195(10) 0.0030(7) 0.0054(8) 0.0023(7)
C10 0.0182(10) 0.0151(9) 0.0187(10) 0.0032(7) 0.0031(8) 0.0070(8)
C11 0.0140(10) 0.0161(9) 0.0181(10) 0.0004(7) 0.0015(8) 0.0034(8)
C12 0.0140(9) 0.0117(8) 0.0151(9) 0.0007(7) 0.0041(7) 0.0010(7)
C13 0.0145(10) 0.0125(8) 0.0168(10) 0.0001(7) 0.0037(7) 0.0001(7)
C14 0.0159(10) 0.0120(8) 0.0226(11) 0.0019(7) 0.0044(8) -0.0002(7)
C15 0.0178(10) 0.0117(8) 0.0170(10) 0.0016(7) 0.0049(8) 0.0011(7)
C16 0.0155(10) 0.0136(9) 0.0241(11) 0.0026(8) 0.0028(8) 0.0014(8)
C17 0.0167(10) 0.0143(9) 0.0169(10) 0.0018(7) 0.0033(8) 0.0029(8)
C18 0.0151(10) 0.0169(9) 0.0212(11) 0.0023(8) 0.0008(8) 0.0028(8)
C19 0.0167(10) 0.0167(9) 0.0165(10) 0.0011(7) 0.0034(8) 0.0044(8)
C20 0.0177(10) 0.0175(9) 0.0153(10) 0.0030(7) 0.0030(8) 0.0039(8)
C21 0.0163(10) 0.0171(9) 0.0168(10) 0.0015(7) 0.0014(8) 0.0033(8)
C22 0.0200(11) 0.0160(9) 0.0175(10) 0.0034(8) 0.0027(8) 0.0010(8)
C23 0.0193(11) 0.0248(11) 0.0204(11) 0.0077(9) -0.0007(8) 0.0043(9)
C24 0.0168(11) 0.0273(11) 0.0232(12) 0.0076(9) -0.0019(9) -0.0003(9)
C25 0.0191(11) 0.0199(10) 0.0219(11) 0.0053(8) 0.0022(8) 0.0013(8)
C26 0.0179(11) 0.0216(11) 0.0345(14) 0.0088(10) -0.0056(10) 0.0030(9)
C27 0.0231(12) 0.0161(10) 0.0264(12) 0.0008(8) 0.0028(9) -0.0004(9)
C28 0.0290(12) 0.0158(9) 0.0155(10) 0.0032(8) -0.0051(9) 0.0036(9)
C29 0.0195(11) 0.0173(9) 0.0172(10) -0.0003(8) -0.0042(8) 0.0058(8)
C30 0.0135(10) 0.0154(9) 0.0163(10) 0.0009(7) -0.0020(7) 0.0012(7)
C31 0.0162(10) 0.0110(8) 0.0164(10) -0.0012(7) -0.0017(7) 0.0012(7)
C32 0.0215(11) 0.0201(10) 0.0170(10) -0.0044(8) 0.0029(8) 0.0028(9)
C33 0.0312(13) 0.0214(10) 0.0122(10) 0.0011(8) 0.0036(9) -0.0001(9)
C34 0.0502(18) 0.0218(11) 0.0282(13) 0.0116(10) -0.0056(12) 0.0078(11)
C35 0.0213(11) 0.0129(9) 0.0239(11) -0.0002(8) -0.0040(9) 0.0046(8)
C36 0.0321(14) 0.0137(10) 0.0420(16) 0.0025(10) -0.0124(12) 0.0008(10)
C37 0.0314(14) 0.0252(12) 0.0438(17) -0.0029(11) -0.0064(12) 0.0147(11)
C38 0.0280(15) 0.0267(13) 0.065(2) 0.0027(13) -0.0062(14) 0.0097(11)
F1 0.0331(10) 0.0507(12) 0.0996(19) 0.0059(12) -0.0159(11) 0.0225(9)
F2 0.0669(15) 0.0444(12) 0.102(2) 0.0391(13) 0.0350(14) 0.0128(11)
F3 0.0402(12) 0.0503(12) 0.114(2) -0.0337(13) -0.0284(12) 0.0102(10)
S1 0.0248(3) 0.0290(3) 0.0350(4) -0.0012(3) 0.0045(3) 0.0091(3)
O7 0.0324(11) 0.0228(9) 0.0451(12) 0.0019(8) 0.0033(9) 0.0049(8)
O8 0.0299(12) 0.0325(12) 0.129(3) -0.0106(14) -0.0165(14) 0.0162(10)
O9 0.108(3) 0.096(2) 0.0446(16) 0.0134(16) 0.0387(17) 0.031(2)
C39 0.0411(16) 0.0296(13) 0.0272(13) 0.0083(10) -0.0002(11) 0.0091(12)
O10 0.0356(11) 0.0189(8) 0.0472(12) 0.0119(8) -0.0071(9) 0.0026(8)

loop_
_atom_type_symbol
_atom_type_description
_atom_type_scat_dispersion_real
_atom_type_scat_dispersion_imag
_atom_type_scat_source
C C 0.0033 0.0016 'International Tables Vol C Tables 4.2.6.8 and 6.1.1.4'
H H 0.0000 0.0000 'International Tables Vol C Tables 4.2.6.8 and 6.1.1.4'
N N 0.0061 0.0033 'International Tables Vol C Tables 4.2.6.8 and 6.1.1.4'
F F 0.0171 0.0103 'International Tables Vol C Tables 4.2.6.8 and 6.1.1.4'
P P 0.1023 0.0942 'International Tables Vol C Tables 4.2.6.8 and 6.1.1.4'
S S 0.1246 0.1234 'International Tables Vol C Tables 4.2.6.8 and 6.1.1.4'
Ru Ru -1.2594 0.8363 'International Tables Vol C Tables 4.2.6.8 and 6.1.1.4'
O O 0.0106 0.0060 'International Tables Vol C Tables 4.2.6.8 and 6.1.1.4'

loop_
_geom_angle_atom_site_label_1
_geom_angle_atom_site_label_2
_geom_angle_atom_site_label_3
_geom_angle
O2 Ru1 O1 89.13(6)
O2 Ru1 C30 119.18(7)
O1 Ru1 C30 151.18(7)
O2 Ru1 C31 91.65(7)
O1 Ru1 C31 158.37(7)
C30 Ru1 C31 37.83(8)
O2 Ru1 C29 157.21(7)
O1 Ru1 C29 113.45(7)
C30 Ru1 C29 38.05(8)
C31 Ru1 C29 68.60(8)
O2 Ru1 C28 154.54(8)
O1 Ru1 C28 88.96(7)
C30 Ru1 C28 67.93(8)
C31 Ru1 C28 81.13(8)
C29 Ru1 C28 36.99(9)
O2 Ru1 C32 92.80(8)
O1 Ru1 C32 120.95(7)
C30 Ru1 C32 66.63(8)
C31 Ru1 C32 37.42(8)
C29 Ru1 C32 78.50(8)
C28 Ru1 C32 66.74(9)
O2 Ru1 C33 117.47(8)
O1 Ru1 C33 93.76(7)
C30 Ru1 C33 78.47(8)
C31 Ru1 C33 66.80(8)
C29 Ru1 C33 66.21(9)
C28 Ru1 C33 37.43(9)
C32 Ru1 C33 35.80(8)
O2 Ru1 P1 83.43(5)
O1 Ru1 P1 88.89(5)
C30 Ru1 P1 89.20(6)
C31 Ru1 P1 112.68(6)
C29 Ru1 P1 93.58(6)
C28 Ru1 P1 121.91(7)
C32 Ru1 P1 149.95(6)
C33 Ru1 P1 158.94(7)
C1 P1 C2 98.00(11)
C1 P1 C3 99.29(11)
C2 P1 C3 99.55(11)
C1 P1 Ru1 119.92(8)
C2 P1 Ru1 113.33(7)
C3 P1 Ru1 122.36(8)
C15 O1 Ru1 125.84(13)
C17 O2 Ru1 126.83(13)
C8 O3 C26 115.82(16)
C9 O4 H4 109.5
C22 O5 C27 116.84(18)
C23 O6 H6 109.5
C4 N1 C1 110.99(19)
C4 N1 C6 108.7(2)
C1 N1 C6 110.9(2)
C4 N2 C2 110.54(18)
C4 N2 C5 108.29(19)
C2 N2 C5 110.84(18)
C5 N3 C6 108.7(2)
C5 N3 C3 111.54(19)
C6 N3 C3 111.9(2)
N1 C1 P1 111.82(16)
N1 C1 H1A 109.3
P1 C1 H1A 109.3
N1 C1 H1B 109.3
P1 C1 H1B 109.3
H1A C1 H1B 107.9
N2 C2 P1 111.88(15)
N2 C2 H2A 109.2
P1 C2 H2A 109.2
N2 C2 H2B 109.2
P1 C2 H2B 109.2
H2A C2 H2B 107.9
N3 C3 P1 110.19(16)
N3 C3 H3A 109.6
P1 C3 H3A 109.6
N3 C3 H3B 109.6
P1 C3 H3B 109.6
H3A C3 H3B 108.1
N1 C4 N2 114.2(2)
N1 C4 H4A 108.7
N2 C4 H4A 108.7
N1 C4 H4B 108.7
N2 C4 H4B 108.7
H4A C4 H4B 107.6
N3 C5 N2 114.78(19)
N3 C5 H5A 108.6
N2 C5 H5A 108.6
N3 C5 H5B 108.6
N2 C5 H5B 108.6
H5A C5 H5B 107.5
N3 C6 N1 113.88(19)
N3 C6 H6A 108.8
N1 C6 H6A 108.8
N3 C6 H6B 108.8
N1 C6 H6B 108.8
H6A C6 H6B 107.7
C8 C7 C12 121.0(2)
C8 C7 H7 119.5
C12 C7 H7 119.5
O3 C8 C7 124.45(19)
O3 C8 C9 115.66(18)
C7 C8 C9 119.89(19)
O4 C9 C10 124.35(19)
O4 C9 C8 116.46(19)
C10 C9 C8 119.18(18)
C9 C10 C11 120.6(2)
C9 C10 H10 119.7
C11 C10 H10 119.7
C12 C11 C10 120.8(2)
C12 C11 H11 119.6
C10 C11 H11 119.6
C11 C12 C7 118.51(18)
C11 C12 C13 120.47(19)
C7 C12 C13 121.02(19)
C14 C13 C12 124.8(2)
C14 C13 H13 117.6
C12 C13 H13 117.6
C13 C14 C15 125.2(2)
C13 C14 H14 117.4
C15 C14 H14 117.4
O1 C15 C16 126.15(19)
O1 C15 C14 117.91(19)
C16 C15 C14 115.9(2)
C17 C16 C15 126.9(2)
C17 C16 H16 116.5
C15 C16 H16 116.5
O2 C17 C16 124.6(2)
O2 C17 C18 117.12(18)
C16 C17 C18 118.22(19)
C19 C18 C17 121.8(2)
C19 C18 H18 119.1
C17 C18 H18 119.1
C18 C19 C20 127.9(2)
C18 C19 H19 116.1
C20 C19 H19 116.1
C25 C20 C21 118.7(2)
C25 C20 C19 123.6(2)
C21 C20 C19 117.6(2)
C22 C21 C20 120.8(2)
C22 C21 H21 119.6
C20 C21 H21 119.6
O5 C22 C21 126.1(2)
O5 C22 C23 113.9(2)
C21 C22 C23 120.0(2)
O6 C23 C24 119.0(2)
O6 C23 C22 121.7(2)
C24 C23 C22 119.3(2)
C25 C24 C23 120.9(2)
C25 C24 H24 119.5
C23 C24 H24 119.5
C24 C25 C20 120.1(2)
C24 C25 H25 119.9
C20 C25 H25 119.9
O3 C26 H26A 109.5
O3 C26 H26B 109.5
H26A C26 H26B 109.5
O3 C26 H26C 109.5
H26A C26 H26C 109.5
H26B C26 H26C 109.5
O5 C27 H27A 109.5
O5 C27 H27B 109.5
H27A C27 H27B 109.5
O5 C27 H27C 109.5
H27A C27 H27C 109.5
H27B C27 H27C 109.5
C29 C28 C33 118.5(2)
C29 C28 C34 121.8(2)
C33 C28 C34 119.7(2)
C29 C28 Ru1 70.98(13)
C33 C28 Ru1 73.29(13)
C34 C28 Ru1 126.66(17)
C28 C29 C30 120.2(2)
C28 C29 Ru1 72.03(13)
C30 C29 Ru1 69.85(12)
C28 C29 H29 119.9
C30 C29 H29 119.9
Ru1 C29 H29 130.9
C31 C30 C29 121.3(2)
C31 C30 Ru1 71.92(12)
C29 C30 Ru1 72.10(12)
C31 C30 H30 119.3
C29 C30 H30 119.3
Ru1 C30 H30 129.1
C30 C31 C32 117.81(19)
C30 C31 C35 118.88(19)
C32 C31 C35 123.2(2)
C30 C31 Ru1 70.25(11)
C32 C31 Ru1 73.98(12)
C35 C31 Ru1 129.01(15)
C33 C32 C31 120.9(2)
C33 C32 Ru1 72.24(13)
C31 C32 Ru1 68.60(12)
C33 C32 H32 119.6
C31 C32 H32 119.6
Ru1 C32 H32 132.7
C32 C33 C28 120.9(2)
C32 C33 Ru1 71.96(13)
C28 C33 Ru1 69.28(12)
C32 C33 H33 119.5
C28 C33 H33 119.5
Ru1 C33 H33 132.3
C28 C34 H34A 109.5
C28 C34 H34B 109.5
H34A C34 H34B 109.5
C28 C34 H34C 109.5
H34A C34 H34C 109.5
H34B C34 H34C 109.5
C31 C35 C37 114.1(2)
C31 C35 C36 109.18(19)
C37 C35 C36 110.3(2)
C31 C35 H35 107.7
C37 C35 H35 107.7
C36 C35 H35 107.7
C35 C36 H36A 109.5
C35 C36 H36B 109.5
H36A C36 H36B 109.5
C35 C36 H36C 109.5
H36A C36 H36C 109.5
H36B C36 H36C 109.5
C35 C37 H37A 109.5
C35 C37 H37B 109.5
H37A C37 H37B 109.5
C35 C37 H37C 109.5
H37A C37 H37C 109.5
H37B C37 H37C 109.5
F3 C38 F1 109.5(3)
F3 C38 F2 106.2(3)
F1 C38 F2 104.9(3)
F3 C38 S1 112.4(2)
F1 C38 S1 112.3(2)
F2 C38 S1 111.2(2)
O8 S1 O9 116.5(2)
O8 S1 O7 115.37(15)
O9 S1 O7 113.44(17)
O8 S1 C38 103.43(15)
O9 S1 C38 102.58(19)
O7 S1 C38 102.92(13)
O10 C39 H39A 109.5
O10 C39 H39B 109.5
H39A C39 H39B 109.5
O10 C39 H39C 109.5
H39A C39 H39C 109.5
H39B C39 H39C 109.5
C39 O10 H10A 109.5

loop_
_geom_bond_atom_site_label_1
_geom_bond_atom_site_label_2
_geom_bond_distance
Ru1 O2 2.0821(16)
Ru1 O1 2.0886(15)
Ru1 C30 2.178(2)
Ru1 C31 2.200(2)
Ru1 C29 2.208(2)
Ru1 C28 2.221(2)
Ru1 C32 2.271(2)
Ru1 C33 2.275(2)
Ru1 P1 2.3075(6)
P1 C1 1.843(2)
P1 C2 1.844(2)
P1 C3 1.855(2)
O1 C15 1.287(3)
O2 C17 1.297(3)
O3 C8 1.370(3)
O3 C26 1.443(3)
O4 C9 1.355(2)
O4 H4 0.8400
O5 C22 1.376(3)
O5 C27 1.425(3)
O6 C23 1.362(3)
O6 H6 0.8400
N1 C4 1.477(4)
N1 C1 1.478(3)
N1 C6 1.485(3)
N2 C4 1.478(3)
N2 C2 1.481(3)
N2 C5 1.486(3)
N3 C5 1.464(3)
N3 C6 1.472(3)
N3 C3 1.483(3)
C1 H1A 0.9900
C1 H1B 0.9900
C2 H2A 0.9900
C2 H2B 0.9900
C3 H3A 0.9900
C3 H3B 0.9900
C4 H4A 0.9900
C4 H4B 0.9900
C5 H5A 0.9900
C5 H5B 0.9900
C6 H6A 0.9900
C6 H6B 0.9900
C7 C8 1.388(3)
C7 C12 1.415(3)
C7 H7 0.9500
C8 C9 1.420(3)
C9 C10 1.392(3)
C10 C11 1.401(3)
C10 H10 0.9500
C11 C12 1.397(3)
C11 H11 0.9500
C12 C13 1.469(3)
C13 C14 1.347(3)
C13 H13 0.9500
C14 C15 1.469(3)
C14 H14 0.9500
C15 C16 1.412(3)
C16 C17 1.409(3)
C16 H16 0.9500
C17 C18 1.468(3)
C18 C19 1.349(3)
C18 H18 0.9500
C19 C20 1.464(3)
C19 H19 0.9500
C20 C25 1.401(3)
C20 C21 1.412(3)
C21 C22 1.385(3)
C21 H21 0.9500
C22 C23 1.402(3)
C23 C24 1.392(3)
C24 C25 1.391(3)
C24 H24 0.9500
C25 H25 0.9500
C26 H26A 0.9800
C26 H26B 0.9800
C26 H26C 0.9800
C27 H27A 0.9800
C27 H27B 0.9800
C27 H27C 0.9800
C28 C29 1.405(3)
C28 C33 1.443(3)
C28 C34 1.503(3)
C29 C30 1.430(3)
C29 H29 0.9500
C30 C31 1.419(3)
C30 H30 0.9500
C31 C32 1.436(3)
C31 C35 1.524(3)
C32 C33 1.397(3)
C32 H32 0.9500
C33 H33 0.9500
C34 H34A 0.9800
C34 H34B 0.9800
C34 H34C 0.9800
C35 C37 1.525(3)
C35 C36 1.543(3)
C35 H35 1.0000
C36 H36A 0.9800
C36 H36B 0.9800
C36 H36C 0.9800
C37 H37A 0.9800
C37 H37B 0.9800
C37 H37C 0.9800
C38 F3 1.330(4)
C38 F1 1.334(3)
C38 F2 1.344(4)
C38 S1 1.818(3)
S1 O8 1.420(2)
S1 O9 1.427(3)
S1 O7 1.441(2)
C39 O10 1.415(3)
C39 H39A 0.9800
C39 H39B 0.9800
C39 H39C 0.9800
O10 H10A 0.8400

loop_
_geom_hbond_atom_site_label_D
_geom_hbond_atom_site_label_H
_geom_hbond_atom_site_label_A
_geom_hbond_distance_DH
_geom_hbond_distance_HA
_geom_hbond_distance_DA
_geom_hbond_angle_DHA
_geom_hbond_site_symmetry_A
O4 H4 O10 0.84 1.85 2.660(2) 162 .
O6 H6 N2 0.84 2.02 2.735(3) 143 2_656
O6 H6 O5 0.84 2.25 2.678(2) 112 .
O10 H10A O7 0.84 1.96 2.787(3) 166 .

loop_
_geom_torsion_atom_site_label_1
_geom_torsion_atom_site_label_2
_geom_torsion_atom_site_label_3
_geom_torsion_atom_site_label_4
_geom_torsion
O2 Ru1 P1 C1 79.51(11)
O1 Ru1 P1 C1 -9.74(11)
C30 Ru1 P1 C1 -160.99(11)
C31 Ru1 P1 C1 168.55(12)
C29 Ru1 P1 C1 -123.17(12)
C28 Ru1 P1 C1 -97.82(12)
C32 Ru1 P1 C1 163.73(16)
C33 Ru1 P1 C1 -107.34(19)
O2 Ru1 P1 C2 -35.51(9)
O1 Ru1 P1 C2 -124.77(10)
C30 Ru1 P1 C2 83.99(10)
C31 Ru1 P1 C2 53.53(11)
C29 Ru1 P1 C2 121.80(10)
C28 Ru1 P1 C2 147.16(11)
C32 Ru1 P1 C2 48.70(16)
C33 Ru1 P1 C2 137.64(18)
O2 Ru1 P1 C3 -154.67(11)
O1 Ru1 P1 C3 116.08(11)
C30 Ru1 P1 C3 -35.17(11)
C31 Ru1 P1 C3 -65.63(12)
C29 Ru1 P1 C3 2.65(11)
C28 Ru1 P1 C3 28.00(12)
C32 Ru1 P1 C3 -70.45(16)
C33 Ru1 P1 C3 18.5(2)
O2 Ru1 O1 C15 0.45(17)
C30 Ru1 O1 C15 170.20(17)
C31 Ru1 O1 C15 -91.8(2)
C29 Ru1 O1 C15 177.32(16)
C28 Ru1 O1 C15 -154.16(18)
C32 Ru1 O1 C15 -92.30(18)
C33 Ru1 O1 C15 -117.02(18)
P1 Ru1 O1 C15 83.90(16)
O1 Ru1 O2 C17 5.53(17)
C30 Ru1 O2 C17 -168.83(16)
C31 Ru1 O2 C17 163.91(18)
C29 Ru1 O2 C17 -167.04(19)
C28 Ru1 O2 C17 91.3(2)
C32 Ru1 O2 C17 126.48(18)
C33 Ru1 O2 C17 99.32(18)
P1 Ru1 O2 C17 -83.45(17)
C4 N1 C1 P1 60.9(2)
C6 N1 C1 P1 -60.1(2)
C2 P1 C1 N1 -50.9(2)
C3 P1 C1 N1 50.2(2)
Ru1 P1 C1 N1 -173.70(14)
C4 N2 C2 P1 -61.3(2)
C5 N2 C2 P1 58.8(2)
C1 P1 C2 N2 51.17(18)
C3 P1 C2 N2 -49.73(18)
Ru1 P1 C2 N2 178.69(13)
C5 N3 C3 P1 -61.1(2)
C6 N3 C3 P1 61.0(2)
C1 P1 C3 N3 -49.85(19)
C2 P1 C3 N3 49.97(18)
Ru1 P1 C3 N3 175.56(12)
C1 N1 C4 N2 -67.3(3)
C6 N1 C4 N2 55.0(3)
C2 N2 C4 N1 67.3(3)
C5 N2 C4 N1 -54.3(3)
C6 N3 C5 N2 -55.2(3)
C3 N3 C5 N2 68.7(3)
C4 N2 C5 N3 54.6(3)
C2 N2 C5 N3 -66.8(3)
C5 N3 C6 N1 55.2(3)
C3 N3 C6 N1 -68.5(3)
C4 N1 C6 N3 -55.2(3)
C1 N1 C6 N3 67.2(3)
C26 O3 C8 C7 -4.7(3)
C26 O3 C8 C9 175.56(19)
C12 C7 C8 O3 178.99(19)
C12 C7 C8 C9 -1.3(3)
O3 C8 C9 O4 -0.1(3)
C7 C8 C9 O4 -179.82(19)
O3 C8 C9 C10 -178.77(19)
C7 C8 C9 C10 1.5(3)
O4 C9 C10 C11 -178.9(2)
C8 C9 C10 C11 -0.3(3)
C9 C10 C11 C12 -1.1(3)
C10 C11 C12 C7 1.3(3)
C10 C11 C12 C13 -177.98(19)
C8 C7 C12 C11 -0.1(3)
C8 C7 C12 C13 179.20(19)
C11 C12 C13 C14 173.1(2)
C7 C12 C13 C14 -6.2(3)
C12 C13 C14 C15 179.4(2)
Ru1 O1 C15 C16 -4.0(3)
Ru1 O1 C15 C14 178.17(14)
C13 C14 C15 O1 4.7(3)
C13 C14 C15 C16 -173.3(2)
O1 C15 C16 C17 2.6(4)
C14 C15 C16 C17 -179.5(2)
Ru1 O2 C17 C16 -8.3(3)
Ru1 O2 C17 C18 169.68(14)
C15 C16 C17 O2 4.1(4)
C15 C16 C17 C18 -173.8(2)
O2 C17 C18 C19 -9.1(3)
C16 C17 C18 C19 169.1(2)
C17 C18 C19 C20 -177.1(2)
C18 C19 C20 C25 3.5(4)
C18 C19 C20 C21 -176.6(2)
C25 C20 C21 C22 -2.3(3)
C19 C20 C21 C22 177.8(2)
C27 O5 C22 C21 -5.3(3)
C27 O5 C22 C23 175.4(2)
C20 C21 C22 O5 -179.5(2)
C20 C21 C22 C23 -0.1(3)
O5 C22 C23 O6 2.1(3)
C21 C22 C23 O6 -177.4(2)
O5 C22 C23 C24 -177.2(2)
C21 C22 C23 C24 3.4(3)
O6 C23 C24 C25 176.4(2)
C22 C23 C24 C25 -4.3(4)
C23 C24 C25 C20 1.9(4)
C21 C20 C25 C24 1.4(3)
C19 C20 C25 C24 -178.7(2)
O2 Ru1 C28 C29 140.93(16)
O1 Ru1 C28 C29 -133.29(13)
C30 Ru1 C28 C29 29.07(12)
C31 Ru1 C28 C29 66.01(13)
C32 Ru1 C28 C29 102.12(14)
C33 Ru1 C28 C29 129.14(19)
P1 Ru1 C28 C29 -45.25(14)
O2 Ru1 C28 C33 11.8(2)
O1 Ru1 C28 C33 97.58(13)
C30 Ru1 C28 C33 -100.07(14)
C31 Ru1 C28 C33 -63.13(13)
C29 Ru1 C28 C33 -129.14(19)
C32 Ru1 C28 C33 -27.02(13)
P1 Ru1 C28 C33 -174.39(11)
O2 Ru1 C28 C34 -103.1(3)
O1 Ru1 C28 C34 -17.3(2)
C30 Ru1 C28 C34 145.1(3)
C31 Ru1 C28 C34 -178.0(2)
C29 Ru1 C28 C34 116.0(3)
C32 Ru1 C28 C34 -141.9(3)
C33 Ru1 C28 C34 -114.9(3)
P1 Ru1 C28 C34 70.7(2)
C33 C28 C29 C30 5.2(3)
C34 C28 C29 C30 -174.5(2)
Ru1 C28 C29 C30 -52.54(18)
C33 C28 C29 Ru1 57.74(19)
C34 C28 C29 Ru1 -122.0(2)
O2 Ru1 C29 C28 -135.60(18)
O1 Ru1 C29 C28 52.50(14)
C30 Ru1 C29 C28 -133.07(19)
C31 Ru1 C29 C28 -104.18(14)
C32 Ru1 C29 C28 -66.44(13)
C33 Ru1 C29 C28 -31.01(13)
P1 Ru1 C29 C28 142.84(12)
O2 Ru1 C29 C30 -2.5(3)
O1 Ru1 C29 C30 -174.44(12)
C31 Ru1 C29 C30 28.89(12)
C28 Ru1 C29 C30 133.07(19)
C32 Ru1 C29 C30 66.63(13)
C33 Ru1 C29 C30 102.06(14)
P1 Ru1 C29 C30 -84.10(12)
C28 C29 C30 C31 -1.1(3)
Ru1 C29 C30 C31 -54.68(18)
C28 C29 C30 Ru1 53.54(19)
O2 Ru1 C30 C31 -48.29(14)
O1 Ru1 C30 C31 143.47(14)
C29 Ru1 C30 C31 132.84(19)
C28 Ru1 C30 C31 104.52(14)
C32 Ru1 C30 C31 31.32(13)
C33 Ru1 C30 C31 66.88(13)
P1 Ru1 C30 C31 -130.31(12)
O2 Ru1 C30 C29 178.87(12)
O1 Ru1 C30 C29 10.6(2)
C31 Ru1 C30 C29 -132.84(19)
C28 Ru1 C30 C29 -28.32(13)
C32 Ru1 C30 C29 -101.51(14)
C33 Ru1 C30 C29 -65.96(13)
P1 Ru1 C30 C29 96.86(12)
C29 C30 C31 C32 -3.8(3)
Ru1 C30 C31 C32 -58.60(17)
C29 C30 C31 C35 179.22(19)
Ru1 C30 C31 C35 124.46(19)
C29 C30 C31 Ru1 54.76(18)
O2 Ru1 C31 C30 139.30(13)
O1 Ru1 C31 C30 -128.90(19)
C29 Ru1 C31 C30 -29.04(13)
C28 Ru1 C31 C30 -65.23(13)
C32 Ru1 C31 C30 -128.24(19)
C33 Ru1 C31 C30 -101.37(14)
P1 Ru1 C31 C30 55.74(13)
O2 Ru1 C31 C32 -92.46(14)
O1 Ru1 C31 C32 -0.7(3)
C30 Ru1 C31 C32 128.24(19)
C29 Ru1 C31 C32 99.20(15)
C28 Ru1 C31 C32 63.01(14)
C33 Ru1 C31 C32 26.86(14)
P1 Ru1 C31 C32 -176.03(12)
O2 Ru1 C31 C35 27.6(2)
O1 Ru1 C31 C35 119.4(2)
C30 Ru1 C31 C35 -111.7(2)
C29 Ru1 C31 C35 -140.7(2)
C28 Ru1 C31 C35 -176.9(2)
C32 Ru1 C31 C35 120.1(3)
C33 Ru1 C31 C35 146.9(2)
P1 Ru1 C31 C35 -56.0(2)
C30 C31 C32 C33 4.7(3)
C35 C31 C32 C33 -178.5(2)
Ru1 C31 C32 C33 -52.0(2)
C30 C31 C32 Ru1 56.70(17)
C35 C31 C32 Ru1 -126.5(2)
O2 Ru1 C32 C33 -136.19(14)
O1 Ru1 C32 C33 -45.52(17)
C30 Ru1 C32 C33 103.11(16)
C31 Ru1 C32 C33 134.8(2)
C29 Ru1 C32 C33 65.06(15)
C28 Ru1 C32 C33 28.16(14)
P1 Ru1 C32 C33 142.10(13)
O2 Ru1 C32 C31 89.05(13)
O1 Ru1 C32 C31 179.72(12)
C30 Ru1 C32 C31 -31.66(13)
C29 Ru1 C32 C31 -69.70(14)
C28 Ru1 C32 C31 -106.60(15)
C33 Ru1 C32 C31 -134.8(2)
P1 Ru1 C32 C31 7.3(2)
C31 C32 C33 C28 -0.7(3)
Ru1 C32 C33 C28 -51.1(2)
C31 C32 C33 Ru1 50.38(19)
C29 C28 C33 C32 -4.3(3)
C34 C28 C33 C32 175.4(2)
Ru1 C28 C33 C32 52.2(2)
C29 C28 C33 Ru1 -56.59(18)
C34 C28 C33 Ru1 123.1(2)
O2 Ru1 C33 C32 51.20(16)
O1 Ru1 C33 C32 142.18(14)
C30 Ru1 C33 C32 -65.85(14)
C31 Ru1 C33 C32 -27.99(14)
C29 Ru1 C33 C32 -103.82(15)
C28 Ru1 C33 C32 -134.5(2)
P1 Ru1 C33 C32 -121.13(17)
O2 Ru1 C33 C28 -174.32(12)
O1 Ru1 C33 C28 -83.34(13)
C30 Ru1 C33 C28 68.63(13)
C31 Ru1 C33 C28 106.49(15)
C29 Ru1 C33 C28 30.67(13)
C32 Ru1 C33 C28 134.5(2)
P1 Ru1 C33 C28 13.4(2)
C30 C31 C35 C37 -158.7(2)
C32 C31 C35 C37 24.5(3)
Ru1 C31 C35 C37 -71.5(3)
C30 C31 C35 C36 77.4(3)
C32 C31 C35 C36 -99.4(3)
Ru1 C31 C35 C36 164.56(18)
F3 C38 S1 O8 60.7(3)
F1 C38 S1 O8 -175.3(3)
F2 C38 S1 O8 -58.1(3)
F3 C38 S1 O9 -60.8(3)
F1 C38 S1 O9 63.1(3)
F2 C38 S1 O9 -179.7(2)
F3 C38 S1 O7 -178.8(2)
F1 C38 S1 O7 -54.9(3)
F2 C38 S1 O7 62.3(2)
